data_7238027
loop_
_publ_author_name
'Ding, Fangwei'
'Xia, Debin'
'Ge, Congwu'
'Kang, Zhenchao'
'Yang, Yulin'
'Fan, Ruiqing'
'Lin, Kaifeng'
'Gao, Xike'

_publ_section_title
;
 Indenone-fused N-heteroacenes
;
_journal_issue 45
_journal_name_full 'Journal of Materials Chemistry C'
_journal_page_first 14314
_journal_paper_doi 10.1039/C9TC04962B
_journal_volume 7
_journal_year 2019
_chemical_formula_sum 'C36 H46 N4 S2 Si2'
_chemical_formula_weight 655.07
_space_group_crystal_system triclinic
_space_group_IT_number 2
_space_group_name_Hall '-P 1'
_space_group_name_H-M_alt 'P -1'
_atom_sites_solution_hydrogens geom
_audit_creation_method SHELXL-2018/3
_audit_update_record
;
2019-09-03 deposited with the CCDC.	2019-10-24 downloaded from the CCDC.
;
_cell_angle_alpha 69.651(11)
_cell_angle_beta 79.985(11)
_cell_angle_gamma 86.698(9)
_cell_formula_units_Z 2
_cell_length_a 7.7604(9)
_cell_length_b 14.5145(16)
_cell_length_c 18.046(2)
_cell_measurement_reflns_used 7044
_cell_measurement_temperature 293(2)
_cell_measurement_theta_max 76.360
_cell_measurement_theta_min 3.413
_cell_volume 1876.8(4)
_computing_structure_refinement 'SHELXL-2018/3 (Sheldrick, 2018)'
_diffrn_ambient_temperature 293(2)
_diffrn_measured_fraction_theta_full 0.992
_diffrn_measured_fraction_theta_max 0.892
_diffrn_measurement_device_type 'Bruker Smart APEX CCD area detector'
_diffrn_radiation_type CuK\a
_diffrn_radiation_wavelength 1.54178
_diffrn_reflns_av_R_equivalents 0.0347
_diffrn_reflns_av_unetI/netI 0.0533
_diffrn_reflns_Laue_measured_fraction_full 0.992
_diffrn_reflns_Laue_measured_fraction_max 0.892
_diffrn_reflns_limit_h_max 9
_diffrn_reflns_limit_h_min -9
_diffrn_reflns_limit_k_max 17
_diffrn_reflns_limit_k_min -14
_diffrn_reflns_limit_l_max 21
_diffrn_reflns_limit_l_min -22
_diffrn_reflns_number 13573
_diffrn_reflns_point_group_measured_fraction_full 0.992
_diffrn_reflns_point_group_measured_fraction_max 0.892
_diffrn_reflns_theta_full 67.679
_diffrn_reflns_theta_max 76.360
_diffrn_reflns_theta_min 3.413
_exptl_absorpt_coefficient_mu 2.114
_exptl_absorpt_correction_type multi-scan
_exptl_crystal_colour black
_exptl_crystal_density_diffrn 1.159
_exptl_crystal_description block
_exptl_crystal_F_000 700
_exptl_crystal_size_max 0.4
_exptl_crystal_size_mid 0.3
_exptl_crystal_size_min 0.3
_exptl_transmission_factor_max 0.788
_exptl_transmission_factor_min 0.729
_refine_diff_density_max 0.448
_refine_diff_density_min -0.342
_refine_diff_density_rms 0.063
_refine_ls_extinction_method none
_refine_ls_goodness_of_fit_ref 1.029
_refine_ls_hydrogen_treatment constr
_refine_ls_matrix_type full
_refine_ls_number_parameters 397
_refine_ls_number_reflns 7044
_refine_ls_number_restraints 0
_refine_ls_restrained_S_all 1.029
_refine_ls_R_factor_all 0.1303
_refine_ls_R_factor_gt 0.0845
_refine_ls_shift/su_max 0.000
_refine_ls_shift/su_mean 0.000
_refine_ls_structure_factor_coef Fsqd
_refine_ls_weighting_details 'w=1/[\s^2^(Fo^2^)+(0.2000P)^2^] where P=(Fo^2^+2Fc^2^)/3'
_refine_ls_weighting_scheme calc
_refine_ls_wR_factor_gt 0.2516
_refine_ls_wR_factor_ref 0.3184
_reflns_Friedel_coverage 0.000
_reflns_number_gt 4033
_reflns_number_total 7044
_reflns_threshold_expression 'I > 2\s(I)'
_cod_data_source_file c9tc04962b6.cif
_cod_data_source_block 1
_cod_original_cell_volume 1876.7(4)
_cod_database_code 7238027
_shelx_shelxl_version_number 2018/3
_shelx_space_group_comment
;
The symmetry employed for this shelxl refinement is uniquely defined
by the following loop, which should always be used as a source of
symmetry information in preference to the above space-group names.
They are only intended as comments.
;

loop_
_space_group_symop_operation_xyz
'x, y, z'
'-x, -y, -z'

loop_
_atom_site_label
_atom_site_type_symbol
_atom_site_fract_x
_atom_site_fract_y
_atom_site_fract_z
_atom_site_U_iso_or_equiv
_atom_site_adp_type
_atom_site_occupancy
_atom_site_site_symmetry_order
_atom_site_calc_flag
_atom_site_refinement_flags_posn
_atom_site_refinement_flags_adp
Si2 Si 0.13186(18) 0.57215(9) 0.15313(8) 0.0740(4) Uani 1 1 d . .
S2 S 0.0104(2) 0.11491(9) 0.40858(8) 0.0881(5) Uani 1 1 d . .
Si1 Si 0.28290(19) -0.02541(10) 0.77106(8) 0.0823(5) Uani 1 1 d . .
S1 S 0.35016(18) 0.47392(10) 0.65138(8) 0.0878(4) Uani 1 1 d . .
N4 N 0.2460(5) 0.3351(3) 0.6012(2) 0.0673(9) Uani 1 1 d . .
N3 N 0.2082(4) 0.4852(2) 0.4518(2) 0.0656(9) Uani 1 1 d . .
C18 C 0.1329(5) 0.3649(3) 0.4015(3) 0.0638(10) Uani 1 1 d . .
C17 C 0.1569(6) 0.2137(3) 0.5548(3) 0.0651(10) Uani 1 1 d . .
C16 C 0.1913(5) 0.3129(3) 0.5409(2) 0.0608(10) Uani 1 1 d . .
C15 C 0.1764(5) 0.3873(3) 0.4652(3) 0.0623(10) Uani 1 1 d . .
N2 N 0.0597(5) 0.1011(3) 0.4946(2) 0.0768(10) Uani 1 1 d . .
C14 C 0.2573(5) 0.5044(3) 0.5102(3) 0.0649(10) Uani 1 1 d . .
C13 C 0.1314(6) 0.4367(3) 0.3243(3) 0.0704(11) Uani 1 1 d . .
C12 C 0.0930(6) 0.2655(3) 0.4157(3) 0.0670(11) Uani 1 1 d . .
C11 C 0.1028(6) 0.1915(3) 0.4921(3) 0.0667(11) Uani 1 1 d . .
N1 N 0.0428(6) 0.2305(3) 0.3625(2) 0.0806(11) Uani 1 1 d . .
C10 C 0.2996(6) 0.6002(3) 0.5106(3) 0.0731(12) Uani 1 1 d . .
C9 C 0.1807(6) 0.1374(3) 0.6276(3) 0.0692(11) Uani 1 1 d . .
C8 C 0.2771(6) 0.4278(3) 0.5853(3) 0.0721(12) Uani 1 1 d . .
C7 C 0.2084(7) 0.0723(3) 0.6865(3) 0.0769(13) Uani 1 1 d . .
C6 C 0.1352(7) 0.4933(3) 0.2573(3) 0.0788(13) Uani 1 1 d . .
C5 C 0.3489(6) 0.5943(4) 0.5824(3) 0.0806(13) Uani 1 1 d . .
C4 C 0.3899(8) 0.7675(5) 0.5320(5) 0.109(2) Uani 1 1 d . .
H4B H 0.420568 0.824831 0.538529 0.131 Uiso 1 1 calc R U
C3 C 0.3399(8) 0.7737(4) 0.4609(4) 0.1026(19) Uani 1 1 d . .
H3B H 0.337063 0.834484 0.420549 0.123 Uiso 1 1 calc R U
C2 C 0.2944(6) 0.6904(3) 0.4494(4) 0.0870(15) Uani 1 1 d . .
H2B H 0.260483 0.694099 0.401494 0.104 Uiso 1 1 calc R U
C1 C 0.3965(8) 0.6789(5) 0.5943(4) 0.109(2) Uani 1 1 d . .
H1A H 0.430982 0.676017 0.641903 0.131 Uiso 1 1 calc R U
C36 C 0.0852(7) -0.0893(3) 0.8439(3) 0.0872(15) Uani 1 1 d . .
H36A H 0.127762 -0.144648 0.885864 0.105 Uiso 1 1 calc R U
C35 C -0.0227(7) 0.6750(4) 0.1557(3) 0.0881(15) Uani 1 1 d . .
H35A H -0.137549 0.644092 0.179821 0.106 Uiso 1 1 calc R U
C34 C -0.0305(9) -0.1317(5) 0.8035(5) 0.127(2) Uani 1 1 d . .
H34A H 0.038203 -0.173307 0.778448 0.190 Uiso 1 1 calc R U
H34B H -0.123475 -0.169390 0.842817 0.190 Uiso 1 1 calc R U
H34C H -0.079066 -0.079066 0.763623 0.190 Uiso 1 1 calc R U
C33 C 0.3625(8) 0.6120(5) 0.1057(4) 0.113(2) Uani 1 1 d . .
H33A H 0.429482 0.550877 0.114352 0.136 Uiso 1 1 calc R U
C32 C -0.0167(9) -0.0232(5) 0.8843(4) 0.114(2) Uani 1 1 d . .
H32A H 0.059774 0.002220 0.909095 0.171 Uiso 1 1 calc R U
H32B H -0.065216 0.030346 0.845092 0.171 Uiso 1 1 calc R U
H32C H -0.109626 -0.059978 0.924287 0.171 Uiso 1 1 calc R U
C31 C -0.0452(9) 0.7475(5) 0.0728(4) 0.129(3) Uani 1 1 d . .
H31A H -0.070090 0.711873 0.039920 0.194 Uiso 1 1 calc R U
H31B H -0.140196 0.791289 0.078337 0.194 Uiso 1 1 calc R U
H31C H 0.060623 0.784810 0.048165 0.194 Uiso 1 1 calc R U
C30 C 0.0447(11) 0.4933(4) 0.1055(4) 0.114(2) Uani 1 1 d . .
H30A H 0.034706 0.534382 0.050400 0.137 Uiso 1 1 calc R U
C29 C 0.0179(10) 0.7282(5) 0.2118(4) 0.134(3) Uani 1 1 d . .
H29A H 0.030979 0.680483 0.262923 0.201 Uiso 1 1 calc R U
H29B H 0.124277 0.765275 0.188495 0.201 Uiso 1 1 calc R U
H29C H -0.076541 0.771753 0.218667 0.201 Uiso 1 1 calc R U
C28 C 0.4024(10) -0.1151(5) 0.7245(5) 0.142(3) Uani 1 1 d . .
H28A H 0.307615 -0.141991 0.708507 0.171 Uiso 1 1 calc R U
C26 C 0.3875(11) 0.6624(7) 0.0148(5) 0.177(4) Uani 1 1 d . .
H26A H 0.332315 0.623949 -0.008328 0.265 Uiso 1 1 calc R U
H26B H 0.335682 0.726581 0.002151 0.265 Uiso 1 1 calc R U
H26C H 0.510234 0.668463 -0.006541 0.265 Uiso 1 1 calc R U
C25 C 0.4448(12) 0.6676(9) 0.1456(7) 0.219(6) Uani 1 1 d . .
H25A H 0.425810 0.633315 0.202441 0.329 Uiso 1 1 calc R U
H25B H 0.568205 0.673737 0.125781 0.329 Uiso 1 1 calc R U
H25C H 0.393652 0.731855 0.134474 0.329 Uiso 1 1 calc R U
C24 C 0.4547(12) -0.0291(7) 0.8988(4) 0.172(4) Uani 1 1 d . .
H24A H 0.369486 -0.081002 0.922103 0.258 Uiso 1 1 calc R U
H24B H 0.569571 -0.056857 0.893669 0.258 Uiso 1 1 calc R U
H24C H 0.448265 0.009867 0.932657 0.258 Uiso 1 1 calc R U
C23 C 0.5181(12) -0.0733(7) 0.6500(5) 0.164(4) Uani 1 1 d . .
H23A H 0.464006 -0.016820 0.616216 0.247 Uiso 1 1 calc R U
H23B H 0.625448 -0.053867 0.660112 0.247 Uiso 1 1 calc R U
H23C H 0.542419 -0.121090 0.623873 0.247 Uiso 1 1 calc R U
C22 C 0.1700(16) 0.4070(6) 0.1017(6) 0.197(5) Uani 1 1 d . .
H22A H 0.284272 0.432502 0.074866 0.296 Uiso 1 1 calc R U
H22B H 0.177296 0.363468 0.155079 0.296 Uiso 1 1 calc R U
H22C H 0.125864 0.371633 0.072775 0.296 Uiso 1 1 calc R U
C21 C -0.1369(13) 0.4533(7) 0.1481(6) 0.182(4) Uani 1 1 d . .
H21A H -0.213789 0.506887 0.150300 0.273 Uiso 1 1 calc R U
H21B H -0.181388 0.418060 0.119189 0.273 Uiso 1 1 calc R U
H21C H -0.129956 0.409895 0.201493 0.273 Uiso 1 1 calc R U
C20 C 0.4708(11) -0.2060(5) 0.7848(5) 0.160(3) Uani 1 1 d . .
H20A H 0.384769 -0.228561 0.832416 0.240 Uiso 1 1 calc R U
H20B H 0.493852 -0.256903 0.761830 0.240 Uiso 1 1 calc R U
H20C H 0.576881 -0.189680 0.798069 0.240 Uiso 1 1 calc R U
C27 C 0.5223(15) 0.1147(8) 0.7713(7) 0.230(6) Uani 1 1 d . .
H27A H 0.479332 0.146145 0.721705 0.345 Uiso 1 1 calc R U
H27B H 0.519268 0.160271 0.799316 0.345 Uiso 1 1 calc R U
H27C H 0.640574 0.093547 0.760328 0.345 Uiso 1 1 calc R U
C19 C 0.4184(12) 0.0342(7) 0.8179(5) 0.165(4) Uani 1 1 d . .
H19A H 0.322741 0.071456 0.837264 0.199 Uiso 1 1 calc R U

loop_
_atom_site_aniso_label
_atom_site_aniso_U_11
_atom_site_aniso_U_22
_atom_site_aniso_U_33
_atom_site_aniso_U_23
_atom_site_aniso_U_13
_atom_site_aniso_U_12
Si2 0.0945(9) 0.0535(7) 0.0654(8) -0.0087(5) -0.0170(6) 0.0040(6)
S2 0.1262(11) 0.0559(7) 0.0846(9) -0.0209(6) -0.0292(7) -0.0020(6)
Si1 0.0985(10) 0.0625(8) 0.0744(9) -0.0039(6) -0.0249(7) 0.0000(6)
S1 0.0955(9) 0.0866(9) 0.0855(9) -0.0350(7) -0.0098(7) -0.0147(7)
N4 0.070(2) 0.059(2) 0.069(2) -0.0169(17) -0.0097(17) -0.0059(16)
N3 0.065(2) 0.0445(17) 0.078(2) -0.0138(16) -0.0031(17) 0.0000(14)
C18 0.069(2) 0.048(2) 0.066(3) -0.0099(18) -0.0125(19) 0.0057(17)
C17 0.076(3) 0.048(2) 0.064(2) -0.0082(18) -0.013(2) -0.0006(18)
C16 0.065(2) 0.048(2) 0.065(2) -0.0150(18) -0.0077(19) -0.0021(17)
C15 0.066(2) 0.0433(19) 0.070(3) -0.0125(18) -0.0049(19) -0.0011(16)
N2 0.107(3) 0.0452(18) 0.077(2) -0.0165(17) -0.020(2) -0.0041(18)
C14 0.063(2) 0.055(2) 0.076(3) -0.023(2) -0.004(2) -0.0053(18)
C13 0.084(3) 0.052(2) 0.072(3) -0.014(2) -0.017(2) 0.0018(19)
C12 0.079(3) 0.047(2) 0.070(3) -0.0145(19) -0.013(2) 0.0009(18)
C11 0.075(3) 0.047(2) 0.072(3) -0.0131(19) -0.011(2) 0.0001(18)
N1 0.112(3) 0.057(2) 0.075(2) -0.0204(19) -0.026(2) 0.001(2)
C10 0.061(2) 0.064(3) 0.094(3) -0.034(2) 0.006(2) -0.007(2)
C9 0.082(3) 0.049(2) 0.071(3) -0.013(2) -0.013(2) -0.0065(19)
C8 0.067(3) 0.068(3) 0.080(3) -0.027(2) -0.003(2) -0.003(2)
C7 0.099(3) 0.051(2) 0.071(3) -0.005(2) -0.019(2) -0.007(2)
C6 0.105(4) 0.053(2) 0.075(3) -0.014(2) -0.022(3) -0.005(2)
C5 0.075(3) 0.071(3) 0.097(4) -0.038(3) 0.005(3) -0.011(2)
C4 0.096(4) 0.076(4) 0.160(6) -0.056(4) 0.009(4) -0.022(3)
C3 0.098(4) 0.065(3) 0.140(6) -0.039(3) 0.005(4) -0.015(3)
C2 0.080(3) 0.060(3) 0.112(4) -0.025(3) 0.004(3) -0.009(2)
C1 0.096(4) 0.108(5) 0.138(6) -0.067(5) 0.000(4) -0.018(3)
C36 0.112(4) 0.059(3) 0.077(3) -0.003(2) -0.022(3) -0.004(3)
C35 0.094(3) 0.065(3) 0.087(3) -0.007(2) -0.008(3) 0.007(2)
C34 0.125(5) 0.098(5) 0.156(6) -0.033(4) -0.030(4) -0.032(4)
C33 0.101(4) 0.112(5) 0.108(5) -0.016(4) -0.013(4) 0.006(4)
C32 0.120(5) 0.100(4) 0.111(5) -0.029(4) -0.007(4) 0.009(4)
C31 0.159(6) 0.097(4) 0.095(4) 0.007(3) -0.021(4) 0.043(4)
C30 0.189(7) 0.072(3) 0.088(4) -0.025(3) -0.046(4) -0.003(4)
C29 0.184(7) 0.081(4) 0.128(6) -0.041(4) 0.003(5) 0.023(4)
C28 0.139(6) 0.094(5) 0.145(6) -0.002(4) 0.013(5) 0.033(4)
C26 0.150(7) 0.189(9) 0.122(6) 0.007(6) 0.034(5) 0.006(6)
C25 0.137(7) 0.267(15) 0.245(13) -0.066(11) -0.029(7) -0.067(9)
C24 0.187(8) 0.211(10) 0.117(6) -0.026(6) -0.079(6) -0.023(7)
C23 0.175(8) 0.150(8) 0.162(8) -0.073(7) 0.021(7) 0.017(6)
C22 0.358(15) 0.095(5) 0.181(8) -0.085(6) -0.096(9) 0.060(7)
C21 0.210(9) 0.176(9) 0.190(9) -0.080(7) -0.045(7) -0.090(8)
C20 0.195(8) 0.090(5) 0.175(8) -0.019(5) -0.051(6) 0.053(5)
C27 0.299(13) 0.168(9) 0.221(11) -0.005(8) -0.126(10) -0.125(10)
C19 0.179(7) 0.177(8) 0.121(6) 0.007(5) -0.068(5) -0.082(7)

loop_
_atom_type_symbol
_atom_type_description
_atom_type_scat_dispersion_real
_atom_type_scat_dispersion_imag
_atom_type_scat_source
C C 0.0181 0.0091 'International Tables Vol C Tables 4.2.6.8 and 6.1.1.4'
H H 0.0000 0.0000 'International Tables Vol C Tables 4.2.6.8 and 6.1.1.4'
N N 0.0311 0.0180 'International Tables Vol C Tables 4.2.6.8 and 6.1.1.4'
Si Si 0.2541 0.3302 'International Tables Vol C Tables 4.2.6.8 and 6.1.1.4'
S S 0.3331 0.5567 'International Tables Vol C Tables 4.2.6.8 and 6.1.1.4'

loop_
_geom_angle_atom_site_label_1
_geom_angle_atom_site_label_2
_geom_angle_atom_site_label_3
_geom_angle
C6 Si2 C30 105.5(2)
C6 Si2 C35 107.0(2)
C30 Si2 C35 110.3(3)
C6 Si2 C33 107.6(3)
C30 Si2 C33 111.4(4)
C35 Si2 C33 114.5(3)
N1 S2 N2 101.7(2)
C7 Si1 C19 107.3(3)
C7 Si1 C36 108.7(2)
C19 Si1 C36 111.6(3)
C7 Si1 C28 104.4(3)
C19 Si1 C28 115.8(5)
C36 Si1 C28 108.6(3)
C8 S1 C5 90.8(2)
C8 N4 C16 115.2(4)
C14 N3 C15 116.3(4)
C15 C18 C12 117.3(4)
C15 C18 C13 122.7(4)
C12 C18 C13 120.0(4)
C16 C17 C11 117.1(4)
C16 C17 C9 122.2(4)
C11 C17 C9 120.7(4)
N4 C16 C17 117.5(4)
N4 C16 C15 121.5(4)
C17 C16 C15 120.9(4)
N3 C15 C18 117.0(4)
N3 C15 C16 120.9(4)
C18 C15 C16 122.1(4)
C11 N2 S2 106.6(3)
N3 C14 C8 122.0(4)
N3 C14 C10 126.7(4)
C8 C14 C10 111.3(4)
C6 C13 C18 176.2(5)
N1 C12 C18 125.8(4)
N1 C12 C11 113.7(4)
C18 C12 C11 120.6(4)
N2 C11 C17 126.0(4)
N2 C11 C12 112.2(4)
C17 C11 C12 121.8(4)
C12 N1 S2 105.9(3)
C5 C10 C2 120.8(5)
C5 C10 C14 111.7(4)
C2 C10 C14 127.5(5)
C7 C9 C17 176.6(5)
N4 C8 C14 124.0(4)
N4 C8 S1 123.8(4)
C14 C8 S1 112.1(3)
C9 C7 Si1 172.1(5)
C13 C6 Si2 175.2(4)
C10 C5 C1 120.5(5)
C10 C5 S1 113.9(4)
C1 C5 S1 125.6(5)
C3 C4 C1 122.6(6)
C3 C4 H4B 118.7
C1 C4 H4B 118.7
C2 C3 C4 120.0(6)
C2 C3 H3B 120.0
C4 C3 H3B 120.0
C3 C2 C10 119.0(6)
C3 C2 H2B 120.5
C10 C2 H2B 120.5
C4 C1 C5 117.1(6)
C4 C1 H1A 121.5
C5 C1 H1A 121.5
C32 C36 C34 111.6(5)
C32 C36 Si1 112.0(4)
C34 C36 Si1 111.1(4)
C32 C36 H36A 107.3
C34 C36 H36A 107.3
Si1 C36 H36A 107.3
C31 C35 C29 112.0(5)
C31 C35 Si2 114.2(4)
C29 C35 Si2 112.9(4)
C31 C35 H35A 105.6
C29 C35 H35A 105.6
Si2 C35 H35A 105.6
C36 C34 H34A 109.5
C36 C34 H34B 109.5
H34A C34 H34B 109.5
C36 C34 H34C 109.5
H34A C34 H34C 109.5
H34B C34 H34C 109.5
C25 C33 C26 112.4(7)
C25 C33 Si2 114.0(6)
C26 C33 Si2 114.1(5)
C25 C33 H33A 105.0
C26 C33 H33A 105.0
Si2 C33 H33A 105.0
C36 C32 H32A 109.5
C36 C32 H32B 109.5
H32A C32 H32B 109.5
C36 C32 H32C 109.5
H32A C32 H32C 109.5
H32B C32 H32C 109.5
C35 C31 H31A 109.5
C35 C31 H31B 109.5
H31A C31 H31B 109.5
C35 C31 H31C 109.5
H31A C31 H31C 109.5
H31B C31 H31C 109.5
C21 C30 C22 109.8(7)
C21 C30 Si2 112.0(5)
C22 C30 Si2 112.0(5)
C21 C30 H30A 107.6
C22 C30 H30A 107.6
Si2 C30 H30A 107.6
C35 C29 H29A 109.5
C35 C29 H29B 109.5
H29A C29 H29B 109.5
C35 C29 H29C 109.5
H29A C29 H29C 109.5
H29B C29 H29C 109.5
C23 C28 C20 115.6(7)
C23 C28 Si1 116.6(5)
C20 C28 Si1 113.9(6)
C23 C28 H28A 102.7
C20 C28 H28A 102.7
Si1 C28 H28A 102.7
C33 C26 H26A 109.5
C33 C26 H26B 109.5
H26A C26 H26B 109.5
C33 C26 H26C 109.5
H26A C26 H26C 109.5
H26B C26 H26C 109.5
C33 C25 H25A 109.5
C33 C25 H25B 109.5
H25A C25 H25B 109.5
C33 C25 H25C 109.5
H25A C25 H25C 109.5
H25B C25 H25C 109.5
C19 C24 H24A 109.5
C19 C24 H24B 109.5
H24A C24 H24B 109.5
C19 C24 H24C 109.5
H24A C24 H24C 109.5
H24B C24 H24C 109.5
C28 C23 H23A 109.5
C28 C23 H23B 109.5
H23A C23 H23B 109.5
C28 C23 H23C 109.5
H23A C23 H23C 109.5
H23B C23 H23C 109.5
C30 C22 H22A 109.5
C30 C22 H22B 109.5
H22A C22 H22B 109.5
C30 C22 H22C 109.5
H22A C22 H22C 109.5
H22B C22 H22C 109.5
C30 C21 H21A 109.5
C30 C21 H21B 109.5
H21A C21 H21B 109.5
C30 C21 H21C 109.5
H21A C21 H21C 109.5
H21B C21 H21C 109.5
C28 C20 H20A 109.5
C28 C20 H20B 109.5
H20A C20 H20B 109.5
C28 C20 H20C 109.5
H20A C20 H20C 109.5
H20B C20 H20C 109.5
C19 C27 H27A 109.5
C19 C27 H27B 109.5
H27A C27 H27B 109.5
C19 C27 H27C 109.5
H27A C27 H27C 109.5
H27B C27 H27C 109.5
C27 C19 C24 121.3(7)
C27 C19 Si1 120.5(7)
C24 C19 Si1 114.8(6)
C27 C19 H19A 96.1
C24 C19 H19A 96.1
Si1 C19 H19A 96.1

loop_
_geom_bond_atom_site_label_1
_geom_bond_atom_site_label_2
_geom_bond_distance
Si2 C6 1.833(5)
Si2 C30 1.865(6)
Si2 C35 1.869(5)
Si2 C33 1.874(6)
S2 N1 1.604(4)
S2 N2 1.605(4)
Si1 C7 1.839(5)
Si1 C19 1.869(8)
Si1 C36 1.886(5)
Si1 C28 1.901(7)
S1 C8 1.739(5)
S1 C5 1.758(5)
N4 C8 1.302(5)
N4 C16 1.375(5)
N3 C14 1.299(6)
N3 C15 1.386(5)
C18 C15 1.396(6)
C18 C12 1.417(6)
C18 C13 1.423(6)
C17 C16 1.405(5)
C17 C11 1.411(6)
C17 C9 1.428(5)
C16 C15 1.435(6)
N2 C11 1.356(5)
C14 C8 1.449(6)
C14 C10 1.449(6)
C13 C6 1.199(6)
C12 N1 1.352(6)
C12 C11 1.434(6)
C10 C5 1.387(7)
C10 C2 1.393(7)
C9 C7 1.194(6)
C5 C1 1.398(7)
C4 C3 1.376(9)
C4 C1 1.388(9)
C4 H4B 0.9300
C3 C2 1.370(8)
C3 H3B 0.9300
C2 H2B 0.9300
C1 H1A 0.9300
C36 C32 1.509(8)
C36 C34 1.524(8)
C36 H36A 0.9800
C35 C31 1.534(7)
C35 C29 1.549(9)
C35 H35A 0.9800
C34 H34A 0.9600
C34 H34B 0.9600
C34 H34C 0.9600
C33 C25 1.484(12)
C33 C26 1.529(9)
C33 H33A 0.9800
C32 H32A 0.9600
C32 H32B 0.9600
C32 H32C 0.9600
C31 H31A 0.9600
C31 H31B 0.9600
C31 H31C 0.9600
C30 C21 1.523(10)
C30 C22 1.555(10)
C30 H30A 0.9800
C29 H29A 0.9600
C29 H29B 0.9600
C29 H29C 0.9600
C28 C23 1.434(9)
C28 C20 1.526(9)
C28 H28A 0.9800
C26 H26A 0.9600
C26 H26B 0.9600
C26 H26C 0.9600
C25 H25A 0.9600
C25 H25B 0.9600
C25 H25C 0.9600
C24 C19 1.495(10)
C24 H24A 0.9600
C24 H24B 0.9600
C24 H24C 0.9600
C23 H23A 0.9600
C23 H23B 0.9600
C23 H23C 0.9600
C22 H22A 0.9600
C22 H22B 0.9600
C22 H22C 0.9600
C21 H21A 0.9600
C21 H21B 0.9600
C21 H21C 0.9600
C20 H20A 0.9600
C20 H20B 0.9600
C20 H20C 0.9600
C27 C19 1.383(10)
C27 H27A 0.9600
C27 H27B 0.9600
C27 H27C 0.9600
C19 H19A 0.9800
